data_7033380
loop_
_publ_author_name
'D'Alessio, Daniel'
'Lombardo, Daniel M.'
'Vaughan, Jamila G.'
'Skelton, Brian W.'
'Barnard, Keith R.'
'Ogden, Mark I.'

_publ_section_title
;
 Structural variations in metal complexes of a tertiary \a-hydroxyoxime.
;
_journal_issue 16
_journal_name_full 'Dalton transactions (Cambridge, England : 2003)'
_journal_page_first 7163
_journal_page_last 7168
_journal_paper_doi 10.1039/c4dt03393k
_journal_volume 44
_journal_year 2015
_chemical_formula_moiety 'C26 H34 Mn N4 O10'
_chemical_formula_sum 'C26 H34 Mn N4 O10'
_chemical_formula_weight 617.51
_chemical_name_systematic
;
 ?
;
_space_group_IT_number 2
_symmetry_cell_setting triclinic
_symmetry_space_group_name_Hall '-P 1'
_symmetry_space_group_name_H-M 'P -1'
_atom_sites_solution_hydrogens geom
_atom_sites_solution_primary direct
_atom_sites_solution_secondary difmap
_audit_creation_date 2011-03-18T17:52:55-00:00
_audit_creation_method 'WinGX routine CIF_UPDATE'
_audit_update_record
;
2014-11-24 deposited with the CCDC.
2014-12-10 downloaded from the CCDC.
;
_cell_angle_alpha 81.878(6)
_cell_angle_beta 74.254(6)
_cell_angle_gamma 78.403(6)
_cell_formula_units_Z 2
_cell_length_a 10.6575(8)
_cell_length_b 11.8208(9)
_cell_length_c 12.1533(9)
_cell_measurement_reflns_used 5145
_cell_measurement_temperature 100(2)
_cell_measurement_theta_max 31.898
_cell_measurement_theta_min 2.9751
_cell_volume 1437.42(19)
_computing_cell_refinement
;
        CrysAlisPro, Oxford Diffraction Ltd.,
        Version 1.171.33.52 (release 06-11-2009 CrysAlis171 .NET)
        (compiled Nov  6 2009,16:24:50)
;
_computing_data_collection
;
        CrysAlisPro, Oxford Diffraction Ltd.,
        Version 1.171.33.52 (release 06-11-2009 CrysAlis171 .NET)
        (compiled Nov  6 2009,16:24:50)
;
_computing_data_reduction
;
        CrysAlisPro, Oxford Diffraction Ltd.,
        Version 1.171.33.52 (release 06-11-2009 CrysAlis171 .NET)
        (compiled Nov  6 2009,16:24:50)
;
_computing_molecular_graphics 'OrtepII (Johnson, C. K. (1976)'
_computing_publication_material 'WinGX Farrugia, L. J. (1999)'
_computing_structure_refinement 'SHELXL-97 (Sheldrick, 2008)'
_computing_structure_solution 'SIR92 (Altomare et al., 1994)'
_diffrn_ambient_temperature 100(2)
_diffrn_detector_area_resol_mean 16.0009
_diffrn_measured_fraction_theta_full 0.999
_diffrn_measured_fraction_theta_max 0.924
_diffrn_measurement_device_type 'Oxford Diffraction Xcalibur diffractometer'
_diffrn_measurement_method '\w scans'
_diffrn_orient_matrix_UB_11 -0.0507526
_diffrn_orient_matrix_UB_12 -0.0285328
_diffrn_orient_matrix_UB_13 0.0363595
_diffrn_orient_matrix_UB_21 0.0414692
_diffrn_orient_matrix_UB_22 -0.0544233
_diffrn_orient_matrix_UB_23 -0.010226
_diffrn_orient_matrix_UB_31 0.0250927
_diffrn_orient_matrix_UB_32 0.0028543
_diffrn_orient_matrix_UB_33 0.0477682
_diffrn_radiation_monochromator graphite
_diffrn_radiation_type MoK\a
_diffrn_radiation_wavelength 0.71073
_diffrn_reflns_av_R_equivalents 0.0354
_diffrn_reflns_av_unetI/netI 0.0718
_diffrn_reflns_limit_h_max 15
_diffrn_reflns_limit_h_min -14
_diffrn_reflns_limit_k_max 17
_diffrn_reflns_limit_k_min -17
_diffrn_reflns_limit_l_max 17
_diffrn_reflns_limit_l_min -15
_diffrn_reflns_number 16101
_diffrn_reflns_theta_full 30
_diffrn_reflns_theta_max 31.97
_diffrn_reflns_theta_min 2.98
_exptl_absorpt_coefficient_mu 0.521
_exptl_absorpt_correction_T_max 0.977
_exptl_absorpt_correction_T_min 0.921
_exptl_absorpt_correction_type analytical
_exptl_absorpt_process_details
;
        CrysAlisPro, Oxford Diffraction Ltd.,
        Version 1.171.34.44 (release 25-10-2010 CrysAlis171 .NET)
        (compiled Oct 25 2010,18:11:34)
Analytical numeric absorption correction using a multifaceted crystal
                        model based on expressions derived by R.C. Clark & J.S.
        (Clark, R. C. & Reid, J. S. (1995). Acta Cryst. A51, 887-897)
;
_exptl_crystal_colour pale_pink
_exptl_crystal_density_diffrn 1.427
_exptl_crystal_density_method 'not measured'
_exptl_crystal_description plate
_exptl_crystal_F_000 646
_exptl_crystal_size_max 0.23
_exptl_crystal_size_mid 0.17
_exptl_crystal_size_min 0.05
_refine_diff_density_max 0.47
_refine_diff_density_min -0.38
_refine_diff_density_rms 0.072
_refine_ls_extinction_method none
_refine_ls_goodness_of_fit_ref 1.018
_refine_ls_hydrogen_treatment mixed
_refine_ls_matrix_type full
_refine_ls_number_parameters 382
_refine_ls_number_reflns 9207
_refine_ls_number_restraints 2
_refine_ls_restrained_S_all 1.018
_refine_ls_R_factor_all 0.0798
_refine_ls_R_factor_gt 0.0546
_refine_ls_shift/su_max 0.001
_refine_ls_shift/su_mean 0
_refine_ls_structure_factor_coef Fsqd
_refine_ls_weighting_details 'calc w=1/[\s^2^(Fo^2^)+(0.0385P)^2^+0.2410P] where P=(Fo^2^+2Fc^2^)/3'
_refine_ls_weighting_scheme calc
_refine_ls_wR_factor_gt 0.1012
_refine_ls_wR_factor_ref 0.1142
_reflns_number_gt 6837
_reflns_number_total 9207
_reflns_threshold_expression I>2\s(I)
_cod_data_source_file c4dt03393k2.cif
_cod_data_source_block mojvh3
_cod_depositor_comments 'Adding full bibliography for 7033377--7033384.cif.'
_cod_original_sg_symbol_Hall '-p 1'
_cod_database_code 7033380

loop_
_symmetry_equiv_pos_as_xyz
'x, y, z'
'-x, -y, -z'

loop_
_atom_site_label
_atom_site_type_symbol
_atom_site_fract_x
_atom_site_fract_y
_atom_site_fract_z
_atom_site_U_iso_or_equiv
_atom_site_adp_type
_atom_site_occupancy
_atom_site_symmetry_multiplicity
_atom_site_calc_flag
_atom_site_refinement_flags
Mn1 Mn 0.53123(3) 0.76467(2) 0.48826(2) 0.01771(8) Uani 1 1 d .
N10 N 0.34748(16) 0.95162(14) 0.38012(13) 0.0205(3) Uani 1 1 d .
O11 O 0.40197(15) 0.92637(12) 0.46443(11) 0.0265(3) Uani 1 1 d .
O12 O 0.37071(17) 0.88194(15) 0.30891(13) 0.0412(4) Uani 1 1 d .
O13 O 0.27217(14) 1.04630(12) 0.37477(12) 0.0268(3) Uani 1 1 d .
N20 N 0.33626(18) 0.61900(15) 0.52032(16) 0.0278(4) Uani 1 1 d .
O21 O 0.44423(16) 0.62971(14) 0.44495(13) 0.0338(4) Uani 1 1 d .
O22 O 0.30021(19) 0.68276(16) 0.59840(17) 0.0535(5) Uani 1 1 d .
O23 O 0.27261(14) 0.54565(13) 0.51060(14) 0.0314(3) Uani 1 1 d .
C1 C 0.76490(18) 0.76532(15) 0.26324(16) 0.0185(4) Uani 1 1 d .
N1 N 0.65053(17) 0.73913(15) 0.30559(14) 0.0242(4) Uani 1 1 d .
O1 O 0.60053(16) 0.69807(15) 0.22686(13) 0.0357(4) Uani 1 1 d .
H1 H 0.5214 0.6905 0.2567 0.070(10) Uiso 1 1 calc R
C111 C 0.83536(19) 0.75870(16) 0.13942(16) 0.0204(4) Uani 1 1 d .
C112 C 0.9233(2) 0.66013(18) 0.10104(17) 0.0264(4) Uani 1 1 d .
H112 H 0.9405 0.5956 0.1543 0.032 Uiso 1 1 calc R
C113 C 0.9857(2) 0.65552(19) -0.01446(19) 0.0323(5) Uani 1 1 d .
H113 H 1.0469 0.5884 -0.0398 0.039 Uiso 1 1 calc R
C114 C 0.9598(2) 0.7479(2) -0.09313(18) 0.0319(5) Uani 1 1 d .
H114 H 1.0023 0.7442 -0.1724 0.038 Uiso 1 1 calc R
C115 C 0.8716(2) 0.8453(2) -0.05554(19) 0.0373(5) Uani 1 1 d .
H115 H 0.8528 0.9088 -0.1093 0.045 Uiso 1 1 calc R
C116 C 0.8099(2) 0.85125(19) 0.06051(18) 0.0322(5) Uani 1 1 d .
H116 H 0.75 0.9191 0.0858 0.039 Uiso 1 1 calc R
C121 C 0.82696(18) 0.80273(16) 0.34904(15) 0.0186(4) Uani 1 1 d .
O121 O 0.71542(13) 0.84539(11) 0.44007(11) 0.0197(3) Uani 1 1 d D
C122 C 0.91049(19) 0.89697(17) 0.29508(17) 0.0228(4) Uani 1 1 d .
H12A H 0.975 0.8709 0.2241 0.027 Uiso 1 1 calc R
H12B H 0.8521 0.9682 0.2735 0.027 Uiso 1 1 calc R
C123 C 0.9850(2) 0.92543(19) 0.37602(18) 0.0296(5) Uani 1 1 d .
H12C H 1.0432 0.9816 0.3349 0.035 Uiso 1 1 calc R
H12D H 0.9206 0.9623 0.4418 0.035 Uiso 1 1 calc R
C124 C 1.0681(2) 0.8175(2) 0.42056(19) 0.0325(5) Uani 1 1 d .
H12E H 1.1391 0.7854 0.3559 0.039 Uiso 1 1 calc R
H12F H 1.1103 0.8386 0.4763 0.039 Uiso 1 1 calc R
C125 C 0.9834(2) 0.72601(19) 0.47835(18) 0.0296(5) Uani 1 1 d .
H12G H 0.9177 0.7554 0.5474 0.035 Uiso 1 1 calc R
H12H H 1.0402 0.6554 0.5033 0.035 Uiso 1 1 calc R
C126 C 0.91137(19) 0.69532(17) 0.39667(17) 0.0234(4) Uani 1 1 d .
H12I H 0.8535 0.6388 0.4378 0.028 Uiso 1 1 calc R
H12J H 0.9772 0.658 0.3319 0.028 Uiso 1 1 calc R
C2 C 0.49274(18) 0.76845(15) 0.75248(15) 0.0170(3) Uani 1 1 d .
N2 N 0.47391(15) 0.83281(13) 0.66292(13) 0.0188(3) Uani 1 1 d .
O2 O 0.39092(14) 0.93862(11) 0.68862(11) 0.0237(3) Uani 1 1 d .
H2 H 0.377 0.9761 0.6278 0.058(9) Uiso 1 1 calc R
C211 C 0.42470(19) 0.80174(15) 0.87001(15) 0.0193(4) Uani 1 1 d .
C212 C 0.4875(2) 0.84364(17) 0.93852(16) 0.0230(4) Uani 1 1 d .
H212 H 0.578 0.8514 0.9108 0.028 Uiso 1 1 calc R
C213 C 0.4177(2) 0.87408(17) 1.04740(17) 0.0254(4) Uani 1 1 d .
H213 H 0.461 0.9014 1.0946 0.031 Uiso 1 1 calc R
C214 C 0.2856(2) 0.86473(17) 1.08738(16) 0.0259(4) Uani 1 1 d .
H214 H 0.2384 0.8847 1.1623 0.031 Uiso 1 1 calc R
C215 C 0.2222(2) 0.82612(18) 1.01803(17) 0.0271(4) Uani 1 1 d .
H215 H 0.1307 0.8217 1.0447 0.032 Uiso 1 1 calc R
C216 C 0.2915(2) 0.79401(17) 0.91014(16) 0.0238(4) Uani 1 1 d .
H216 H 0.2477 0.7666 0.8633 0.029 Uiso 1 1 calc R
C221 C 0.58688(19) 0.65359(16) 0.73351(15) 0.0190(4) Uani 1 1 d .
O221 O 0.61081(14) 0.63858(12) 0.61292(11) 0.0236(3) Uani 1 1 d D
C222 C 0.52612(19) 0.55310(16) 0.80864(17) 0.0222(4) Uani 1 1 d .
H22A H 0.4492 0.5423 0.7828 0.027 Uiso 1 1 calc R
H22B H 0.4938 0.5731 0.8891 0.027 Uiso 1 1 calc R
C223 C 0.6250(2) 0.43913(17) 0.80400(18) 0.0254(4) Uani 1 1 d .
H22C H 0.5842 0.3796 0.8605 0.031 Uiso 1 1 calc R
H22D H 0.6453 0.4118 0.7267 0.031 Uiso 1 1 calc R
C224 C 0.7528(2) 0.45240(18) 0.82959(19) 0.0289(5) Uani 1 1 d .
H22E H 0.816 0.3784 0.8206 0.035 Uiso 1 1 calc R
H22F H 0.7346 0.4708 0.91 0.035 Uiso 1 1 calc R
C225 C 0.8142(2) 0.54879(17) 0.74858(19) 0.0263(4) Uani 1 1 d .
H22G H 0.8964 0.5574 0.7674 0.032 Uiso 1 1 calc R
H22H H 0.8377 0.5282 0.6685 0.032 Uiso 1 1 calc R
C226 C 0.71743(19) 0.66285(17) 0.75952(17) 0.0226(4) Uani 1 1 d .
H22I H 0.7582 0.7241 0.7057 0.027 Uiso 1 1 calc R
H22J H 0.6989 0.6856 0.8384 0.027 Uiso 1 1 calc R
H121 H 0.736(2) 0.875(2) 0.4889(19) 0.043(7) Uiso 1 1 d D
H221 H 0.637(3) 0.5708(15) 0.600(2) 0.047(8) Uiso 1 1 d D

loop_
_atom_site_aniso_label
_atom_site_aniso_U_11
_atom_site_aniso_U_22
_atom_site_aniso_U_33
_atom_site_aniso_U_23
_atom_site_aniso_U_13
_atom_site_aniso_U_12
Mn1 0.01910(15) 0.01797(14) 0.01565(14) -0.00215(10) -0.00346(11) -0.00302(10)
N10 0.0198(8) 0.0246(8) 0.0177(8) -0.0027(6) -0.0047(6) -0.0043(6)
O11 0.0366(9) 0.0244(7) 0.0202(7) -0.0035(6) -0.0158(6) 0.0036(6)
O12 0.0443(10) 0.0506(11) 0.0313(9) -0.0255(8) -0.0146(8) 0.0080(8)
O13 0.0264(8) 0.0264(8) 0.0278(8) -0.0007(6) -0.0123(6) 0.0010(6)
N20 0.0302(10) 0.0215(9) 0.0345(10) -0.0048(7) -0.0130(8) -0.0030(7)
O21 0.0387(9) 0.0400(9) 0.0280(8) 0.0032(7) -0.0090(7) -0.0220(7)
O22 0.0500(12) 0.0516(12) 0.0656(13) -0.0391(10) -0.0177(10) 0.0037(9)
O23 0.0239(8) 0.0266(8) 0.0447(9) -0.0098(7) -0.0044(7) -0.0079(6)
C1 0.0188(9) 0.0173(9) 0.0184(9) -0.0040(7) -0.0040(7) -0.0002(7)
N1 0.0224(9) 0.0307(9) 0.0232(8) -0.0098(7) -0.0065(7) -0.0068(7)
O1 0.0266(9) 0.0608(11) 0.0272(8) -0.0214(8) -0.0040(7) -0.0164(8)
C111 0.0204(9) 0.0234(10) 0.0179(9) -0.0043(7) -0.0034(8) -0.0048(7)
C112 0.0307(11) 0.0235(10) 0.0238(10) -0.0059(8) -0.0047(9) -0.0024(8)
C113 0.0347(13) 0.0317(12) 0.0289(11) -0.0133(9) -0.0023(10) -0.0028(9)
C114 0.0357(13) 0.0402(13) 0.0191(10) -0.0081(9) 0.0004(9) -0.0116(10)
C115 0.0443(15) 0.0402(13) 0.0218(11) 0.0031(9) -0.0057(10) -0.0020(11)
C116 0.0342(12) 0.0312(12) 0.0242(11) -0.0021(9) -0.0031(9) 0.0041(9)
C121 0.0163(9) 0.0216(9) 0.0172(9) -0.0032(7) -0.0023(7) -0.0032(7)
O121 0.0187(7) 0.0238(7) 0.0165(6) -0.0059(5) -0.0021(5) -0.0041(5)
C122 0.0207(10) 0.0251(10) 0.0225(10) -0.0024(8) -0.0020(8) -0.0080(7)
C123 0.0271(11) 0.0354(12) 0.0286(11) -0.0076(9) -0.0019(9) -0.0146(9)
C124 0.0218(11) 0.0509(15) 0.0277(11) -0.0065(10) -0.0060(9) -0.0109(9)
C125 0.0211(10) 0.0392(12) 0.0272(11) -0.0012(9) -0.0077(9) -0.0012(9)
C126 0.0203(10) 0.0224(10) 0.0247(10) -0.0021(8) -0.0038(8) 0.0000(7)
C2 0.0173(9) 0.0185(9) 0.0159(8) -0.0020(7) -0.0036(7) -0.0052(7)
N2 0.0196(8) 0.0155(7) 0.0198(8) -0.0021(6) -0.0045(6) 0.0003(6)
O2 0.0311(8) 0.0165(7) 0.0189(7) -0.0020(5) -0.0057(6) 0.0063(5)
C211 0.0235(10) 0.0168(9) 0.0163(9) 0.0004(7) -0.0053(8) -0.0013(7)
C212 0.0253(10) 0.0234(10) 0.0216(9) -0.0026(7) -0.0057(8) -0.0068(8)
C213 0.0363(12) 0.0239(10) 0.0190(9) -0.0040(8) -0.0099(9) -0.0063(8)
C214 0.0353(12) 0.0238(10) 0.0146(9) -0.0001(7) -0.0023(8) -0.0020(8)
C215 0.0250(11) 0.0294(11) 0.0225(10) -0.0022(8) 0.0006(8) -0.0040(8)
C216 0.0239(10) 0.0279(10) 0.0191(9) -0.0036(8) -0.0040(8) -0.0043(8)
C221 0.0222(10) 0.0186(9) 0.0152(8) -0.0006(7) -0.0043(7) -0.0022(7)
O221 0.0332(8) 0.0169(7) 0.0179(7) -0.0039(5) -0.0067(6) 0.0039(6)
C222 0.0218(10) 0.0190(9) 0.0246(10) 0.0024(7) -0.0057(8) -0.0039(7)
C223 0.0303(11) 0.0180(9) 0.0273(10) 0.0041(8) -0.0090(9) -0.0042(8)
C224 0.0303(12) 0.0226(10) 0.0332(12) 0.0049(8) -0.0136(10) -0.0002(8)
C225 0.0214(10) 0.0229(10) 0.0345(11) -0.0004(8) -0.0107(9) 0.0001(8)
C226 0.0200(10) 0.0213(9) 0.0257(10) 0.0011(8) -0.0058(8) -0.0036(7)

loop_
_atom_type_symbol
_atom_type_description
_atom_type_scat_dispersion_real
_atom_type_scat_dispersion_imag
_atom_type_scat_source
C C 0.0033 0.0016 'International Tables Vol C Tables 4.2.6.8 and 6.1.1.4'
H H 0 0 'International Tables Vol C Tables 4.2.6.8 and 6.1.1.4'
N N 0.0061 0.0033 'International Tables Vol C Tables 4.2.6.8 and 6.1.1.4'
O O 0.0106 0.006 'International Tables Vol C Tables 4.2.6.8 and 6.1.1.4'
Mn Mn 0.3368 0.7283 'International Tables Vol C Tables 4.2.6.8 and 6.1.1.4'

loop_
_exptl_crystal_face_index_h
_exptl_crystal_face_index_k
_exptl_crystal_face_index_l
_exptl_crystal_face_perp_dist
0 1 1 0.0406
0 -1 -1 0.0969
0 1 -1 0.0531
1 0 1 0.0578
-1 0 -1 0.0585
0 0 1 0.0099
0 0 -1 0.0416
0 -2 -1 0.1142

loop_
_geom_angle_atom_site_label_1
_geom_angle_atom_site_label_2
_geom_angle_atom_site_label_3
_geom_angle
O11 Mn1 O21 106.55(6)
O11 Mn1 O221 145.45(5)
O21 Mn1 O221 89.20(6)
O11 Mn1 O121 94.18(5)
O21 Mn1 O121 142.60(6)
O221 Mn1 O121 90.82(5)
O11 Mn1 N2 76.90(5)
O21 Mn1 N2 124.17(6)
O221 Mn1 N2 68.90(5)
O121 Mn1 N2 90.29(5)
O11 Mn1 N1 101.47(6)
O21 Mn1 N1 78.12(6)
O221 Mn1 N1 111.93(6)
O121 Mn1 N1 67.27(5)
N2 Mn1 N1 157.44(6)
O11 Mn1 O22 84.49(6)
O21 Mn1 O22 49.93(6)
O22 Mn1 N1 126.50(7)
O22 Mn1 O121 166.18(6)
O22 Mn1 N2 75.99(6)
O22 Mn1 O221 82.74(6)
O12 N10 O13 122.70(16)
O12 N10 O11 118.98(16)
O13 N10 O11 118.32(15)
N10 O11 Mn1 122.95(11)
O22 N20 O23 123.2(2)
O22 N20 O21 118.18(19)
O23 N20 O21 118.61(17)
N20 O21 Mn1 109.15(12)
N1 C1 C111 122.90(16)
N1 C1 C121 115.01(16)
C111 C1 C121 122.08(16)
C1 N1 O1 113.55(16)
C1 N1 Mn1 124.17(12)
O1 N1 Mn1 122.20(12)
N1 O1 H1 109.5
C116 C111 C112 119.12(18)
C116 C111 C1 119.46(17)
C112 C111 C1 121.40(17)
C113 C112 C111 120.26(19)
C113 C112 H112 119.9
C111 C112 H112 119.9
C114 C113 C112 120.5(2)
C114 C113 H113 119.8
C112 C113 H113 119.8
C115 C114 C113 119.4(2)
C115 C114 H114 120.3
C113 C114 H114 120.3
C114 C115 C116 120.4(2)
C114 C115 H115 119.8
C116 C115 H115 119.8
C111 C116 C115 120.3(2)
C111 C116 H116 119.9
C115 C116 H116 119.9
O121 C121 C122 110.96(15)
O121 C121 C1 104.58(14)
C122 C121 C1 112.14(15)
O121 C121 C126 109.62(15)
C122 C121 C126 110.64(16)
C1 C121 C126 108.70(15)
C121 O121 Mn1 120.26(10)
C121 O121 H121 113.6(18)
Mn1 O121 H121 119.9(19)
C123 C122 C121 112.50(16)
C123 C122 H12A 109.1
C121 C122 H12A 109.1
C123 C122 H12B 109.1
C121 C122 H12B 109.1
H12A C122 H12B 107.8
C124 C123 C122 111.82(17)
C124 C123 H12C 109.3
C122 C123 H12C 109.3
C124 C123 H12D 109.3
C122 C123 H12D 109.3
H12C C123 H12D 107.9
C125 C124 C123 110.90(17)
C125 C124 H12E 109.5
C123 C124 H12E 109.5
C125 C124 H12F 109.5
C123 C124 H12F 109.5
H12E C124 H12F 108
C124 C125 C126 111.03(17)
C124 C125 H12G 109.4
C126 C125 H12G 109.4
C124 C125 H12H 109.4
C126 C125 H12H 109.4
H12G C125 H12H 108
C125 C126 C121 112.19(16)
C125 C126 H12I 109.2
C121 C126 H12I 109.2
C125 C126 H12J 109.2
C121 C126 H12J 109.2
H12I C126 H12J 107.9
N2 C2 C211 122.14(16)
N2 C2 C221 116.77(16)
C211 C2 C221 121.07(15)
C2 N2 O2 112.69(15)
C2 N2 Mn1 122.10(12)
O2 N2 Mn1 123.86(10)
N2 O2 H2 109.5
C216 C211 C212 119.53(18)
C216 C211 C2 117.58(16)
C212 C211 C2 122.85(18)
C213 C212 C211 119.89(19)
C213 C212 H212 120.1
C211 C212 H212 120.1
C214 C213 C212 120.27(18)
C214 C213 H213 119.9
C212 C213 H213 119.9
C213 C214 C215 119.86(19)
C213 C214 H214 120.1
C215 C214 H214 120.1
C216 C215 C214 120.2(2)
C216 C215 H215 119.9
C214 C215 H215 119.9
C215 C216 C211 120.19(18)
C215 C216 H216 119.9
C211 C216 H216 119.9
O221 C221 C2 105.83(14)
O221 C221 C222 110.77(15)
C2 C221 C222 111.18(16)
O221 C221 C226 109.27(15)
C2 C221 C226 108.75(15)
C222 C221 C226 110.89(15)
C221 O221 Mn1 124.79(11)
C221 O221 H221 111.9(18)
Mn1 O221 H221 120.7(18)
C221 C222 C223 112.48(16)
C221 C222 H22A 109.1
C223 C222 H22A 109.1
C221 C222 H22B 109.1
C223 C222 H22B 109.1
H22A C222 H22B 107.8
C224 C223 C222 112.18(16)
C224 C223 H22C 109.2
C222 C223 H22C 109.2
C224 C223 H22D 109.2
C222 C223 H22D 109.2
H22C C223 H22D 107.9
C223 C224 C225 110.62(16)
C223 C224 H22E 109.5
C225 C224 H22E 109.5
C223 C224 H22F 109.5
C225 C224 H22F 109.5
H22E C224 H22F 108.1
C226 C225 C224 110.25(17)
C226 C225 H22G 109.6
C224 C225 H22G 109.6
C226 C225 H22H 109.6
C224 C225 H22H 109.6
H22G C225 H22H 108.1
C225 C226 C221 111.79(16)
C225 C226 H22I 109.3
C221 C226 H22I 109.3
C225 C226 H22J 109.3
C221 C226 H22J 109.3
H22I C226 H22J 107.9

loop_
_geom_bond_atom_site_label_1
_geom_bond_atom_site_label_2
_geom_bond_distance
Mn1 O11 2.1533(13)
Mn1 O21 2.1860(15)
Mn1 O221 2.1880(13)
Mn1 O121 2.2534(14)
Mn1 N2 2.2603(15)
Mn1 N1 2.2670(17)
Mn1 O22 2.756(2)
N10 O12 1.221(2)
N10 O13 1.244(2)
N10 O11 1.2819(18)
N20 O22 1.226(2)
N20 O23 1.239(2)
N20 O21 1.278(2)
C1 N1 1.270(2)
C1 C111 1.494(3)
C1 C121 1.530(2)
N1 O1 1.3954(19)
O1 H1 0.84
C111 C116 1.384(3)
C111 C112 1.389(3)
C112 C113 1.384(3)
C112 H112 0.95
C113 C114 1.382(3)
C113 H113 0.95
C114 C115 1.378(3)
C114 H114 0.95
C115 C116 1.390(3)
C115 H115 0.95
C116 H116 0.95
C121 O121 1.447(2)
C121 C122 1.529(3)
C121 C126 1.540(3)
O121 H121 0.825(16)
C122 C123 1.528(3)
C122 H12A 0.99
C122 H12B 0.99
C123 C124 1.522(3)
C123 H12C 0.99
C123 H12D 0.99
C124 C125 1.521(3)
C124 H12E 0.99
C124 H12F 0.99
C125 C126 1.527(3)
C125 H12G 0.99
C125 H12H 0.99
C126 H12I 0.99
C126 H12J 0.99
C2 N2 1.276(2)
C2 C211 1.484(3)
C2 C221 1.523(2)
N2 O2 1.4000(18)
O2 H2 0.84
C211 C216 1.388(3)
C211 C212 1.393(3)
C212 C213 1.388(3)
C212 H212 0.95
C213 C214 1.380(3)
C213 H213 0.95
C214 C215 1.385(3)
C214 H214 0.95
C215 C216 1.382(3)
C215 H215 0.95
C216 H216 0.95
C221 O221 1.448(2)
C221 C222 1.532(3)
C221 C226 1.535(3)
O221 H221 0.817(16)
C222 C223 1.532(3)
C222 H22A 0.99
C222 H22B 0.99
C223 C224 1.519(3)
C223 H22C 0.99
C223 H22D 0.99
C224 C225 1.526(3)
C224 H22E 0.99
C224 H22F 0.99
C225 C226 1.522(3)
C225 H22G 0.99
C225 H22H 0.99
C226 H22I 0.99
C226 H22J 0.99

loop_
_geom_hbond_atom_site_label_D
_geom_hbond_atom_site_label_H
_geom_hbond_atom_site_label_A
_geom_hbond_distance_DH
_geom_hbond_distance_HA
_geom_hbond_distance_DA
_geom_hbond_angle_DHA
_geom_hbond_site_symmetry_A
O1 H1 O21 0.84 2.28 2.827(2) 123.5 .
O2 H2 O11 0.84 2.08 2.7182(18) 132.1 .
O221 H221 O23 0.817(16) 1.98(2) 2.7135(19) 149(3) 2_666
O121 H121 O13 0.825(16) 1.988(17) 2.7864(18) 163(3) 2_676
O2 H2 O121 0.84 2.28 2.9865(18) 141.4 2_676
